data_4303712
loop_
_publ_author_name
'Clara S. B. Gomes'
'Pedro T. Gomes'
'M. Teresa Duarte'
'Roberto E. Di Paolo'
'Ant\'onio L. Ma\,canita'
'Maria Jos\'e Calhorda'

_publ_contact_author_address
;Centro de Qu\'imica Estrutural,
Departamento de Engenharia Qu\'imica e Biol\'ogica 
Instituto Superior T\'ecnico 
Av. Rovisco Pais 
1049-001 Lisboa 
Portugal
;
_publ_contact_author_email pedro.t.gomes@ist.utl.pt
_publ_contact_author_fax '+351-218419612 or 218464455/7)'
_publ_contact_author_name 'Prof. Pedro. T. Gomes'
_publ_contact_author_phone +351-218419612
_publ_section_title
;
Synthesis, Structure, and Photophysical Characterization of Blue-Green
Luminescent Zinc Complexes Containing 2-Iminophenanthropyrrolyl Ligands
;
_journal_name_full 'Inorganic Chemistry'
_journal_page_first 11176
_journal_page_last 11186
_journal_paper_doi 10.1021/ic901519s
_journal_volume 48
_journal_year 2009
_chemical_formula_moiety 'C58 H54 N4 Zn'
_chemical_formula_sum 'C58 H54 N4 Zn'
_chemical_formula_weight 872.42
_space_group_IT_number 9
_symmetry_cell_setting monoclinic
_symmetry_Int_Tables_number 9
_symmetry_space_group_name_Hall 'C -2yc'
_symmetry_space_group_name_H-M 'C 1 c 1'
_atom_sites_solution_hydrogens geom
_atom_sites_solution_primary direct
_atom_sites_solution_secondary difmap
_audit_creation_method SHELXL-97
_cell_angle_alpha 90.00
_cell_angle_beta 108.52(3)
_cell_angle_gamma 90.00
_cell_formula_units_Z 4
_cell_length_a 16.105(8)
_cell_length_b 12.486(7)
_cell_length_c 24.603(13)
_cell_measurement_reflns_used 4146
_cell_measurement_temperature 150(2)
_cell_measurement_theta_max 25.03
_cell_measurement_theta_min 1.75
_cell_volume 4691(4)
_computing_cell_refinement 'Bruker SMART'
_computing_data_collection 'Bruker SMART'
_computing_data_reduction 'Bruker SAINT'
_computing_molecular_graphics 'ORTEP and Mercury'
_computing_publication_material enCIFer
_computing_structure_refinement 'SHELXL-97 (Sheldrick, 1997)'
_computing_structure_solution 'Bruker SHELXTL'
_diffrn_ambient_temperature 150(2)
_diffrn_measured_fraction_theta_full 0.996
_diffrn_measured_fraction_theta_max 0.996
_diffrn_measurement_device_type 'CCD area detector'
_diffrn_measurement_method 'phi and omega scans'
_diffrn_radiation_monochromator graphite
_diffrn_radiation_probe x-ray
_diffrn_radiation_type MoK\a
_diffrn_radiation_wavelength 0.71073
_diffrn_reflns_av_R_equivalents 0.3488
_diffrn_reflns_av_sigmaI/netI 0.4057
_diffrn_reflns_limit_h_max 19
_diffrn_reflns_limit_h_min -19
_diffrn_reflns_limit_k_max 14
_diffrn_reflns_limit_k_min -14
_diffrn_reflns_limit_l_max 29
_diffrn_reflns_limit_l_min -27
_diffrn_reflns_number 37322
_diffrn_reflns_theta_full 25.03
_diffrn_reflns_theta_max 25.03
_diffrn_reflns_theta_min 2.62
_diffrn_source 'fine-focus sealed tube'
_exptl_absorpt_coefficient_mu 0.566
_exptl_absorpt_correction_T_max 0.9777
_exptl_absorpt_correction_T_min 0.9456
_exptl_absorpt_correction_type multi-scan
_exptl_absorpt_process_details 'SADABS (Sheldrick, 1996)'
_exptl_crystal_colour yellow
_exptl_crystal_density_diffrn 1.235
_exptl_crystal_density_method 'not measured'
_exptl_crystal_description plate
_exptl_crystal_F_000 1840
_exptl_crystal_size_max 0.10
_exptl_crystal_size_mid 0.06
_exptl_crystal_size_min 0.04
_refine_diff_density_max 0.441
_refine_diff_density_min -0.360
_refine_diff_density_rms 0.091
_refine_ls_extinction_coef 0.0053(4)
_refine_ls_extinction_expression Fc^*^=kFc[1+0.001xFc^2^\l^3^/sin(2\q)]^-1/4^
_refine_ls_extinction_method SHELXL
_refine_ls_goodness_of_fit_ref 0.835
_refine_ls_hydrogen_treatment constr
_refine_ls_matrix_type full
_refine_ls_number_parameters 282
_refine_ls_number_reflns 7901
_refine_ls_number_restraints 2
_refine_ls_restrained_S_all 0.835
_refine_ls_R_factor_all 0.3027
_refine_ls_R_factor_gt 0.0898
_refine_ls_shift/su_max 0.023
_refine_ls_shift/su_mean 0.003
_refine_ls_structure_factor_coef Fsqd
_refine_ls_weighting_details 'calc w=1/[\s^2^(Fo^2^)+(0.0910P)^2^+0.0000P] where P=(Fo^2^+2Fc^2^)/3'
_refine_ls_weighting_scheme calc
_refine_ls_wR_factor_gt 0.1710
_refine_ls_wR_factor_ref 0.2250
_reflns_number_gt 2782
_reflns_number_total 7901
_reflns_threshold_expression >2sigma(I)
_cod_data_source_file ic901519s_si_002_2.cif
_cod_data_source_block 2b
_cod_original_sg_symbol_H-M 'C c'
_cod_database_code 4303712

loop_
_symmetry_equiv_pos_as_xyz
'x, y, z'
'x, -y, z+1/2'
'x+1/2, y+1/2, z'
'x+1/2, -y+1/2, z+1/2'

loop_
_atom_site_label
_atom_site_type_symbol
_atom_site_fract_x
_atom_site_fract_y
_atom_site_fract_z
_atom_site_U_iso_or_equiv
_atom_site_adp_type
_atom_site_occupancy
_atom_site_symmetry_multiplicity
_atom_site_calc_flag
_atom_site_refinement_flags
_atom_site_disorder_assembly
_atom_site_disorder_group
C35 C 0.1288(11) 0.9697(16) 0.8258(8) 0.056(5) Uiso 1 1 d . . .
H35 H 0.1002 0.9049 0.8254 0.067 Uiso 1 1 calc R . .
C42 C 0.3729(13) 1.4326(17) 0.8177(9) 0.072(6) Uiso 1 1 d . . .
H42 H 0.4076 1.4907 0.8152 0.086 Uiso 1 1 calc R . .
C17 C 0.1809(14) 1.3167(16) 0.4062(9) 0.074(6) Uiso 1 1 d . . .
H17 H 0.2200 1.2607 0.4087 0.089 Uiso 1 1 calc R . .
C43 C 0.2822(12) 1.4272(16) 0.7802(8) 0.067(6) Uiso 1 1 d . . .
H43 H 0.2585 1.4817 0.7541 0.080 Uiso 1 1 calc R . .
C38 C 0.2157(10) 1.1552(15) 0.8251(7) 0.044(4) Uiso 1 1 d . . .
C37 C 0.2573(13) 1.0755(15) 0.8606(8) 0.064(6) Uiso 1 1 d . . .
H37 H 0.3150 1.0822 0.8841 0.077 Uiso 1 1 calc R . .
C34 C 0.0886(11) 1.0528(12) 0.7909(7) 0.044(5) Uiso 1 1 d . . .
H34 H 0.0310 1.0450 0.7674 0.053 Uiso 1 1 calc R . .
C36 C 0.2100(15) 0.9851(19) 0.8601(10) 0.082(8) Uiso 1 1 d . . .
H36 H 0.2363 0.9305 0.8854 0.099 Uiso 1 1 calc R . .
C10 C -0.0803(11) 1.7724(15) 0.4062(8) 0.056(5) Uiso 1 1 d . . .
H10 H -0.1132 1.8330 0.4075 0.067 Uiso 1 1 calc R . .
C48 C -0.2074(11) 1.1696(14) 0.6272(7) 0.053(5) Uiso 1 1 d . . .
C31 C 0.0173(11) 1.2528(14) 0.7091(7) 0.043(4) Uiso 1 1 d . . .
C21 C -0.3829(11) 1.5802(13) 0.5779(7) 0.044(5) Uiso 1 1 d . . .
H21 H -0.4413 1.5772 0.5551 0.052 Uiso 1 1 calc R . .
C22 C -0.3555(10) 1.6332(14) 0.6291(7) 0.047(5) Uiso 1 1 d . . .
H22 H -0.3998 1.6669 0.6393 0.056 Uiso 1 1 calc R . .
C23 C -0.2764(9) 1.6441(16) 0.6662(7) 0.059(5) Uiso 1 1 d . . .
H23 H -0.2651 1.6831 0.7000 0.070 Uiso 1 1 calc R . .
C55 C -0.1735(17) 1.084(2) 0.4970(10) 0.115(9) Uiso 1 1 d . . .
H55A H -0.1947 1.1560 0.4912 0.172 Uiso 1 1 calc R . .
H55B H -0.2193 1.0355 0.4766 0.172 Uiso 1 1 calc R . .
H55C H -0.1246 1.0760 0.4830 0.172 Uiso 1 1 calc R . .
C57 C -0.2625(11) 1.2839(14) 0.6933(7) 0.059(5) Uiso 1 1 d . . .
H57 H -0.2155 1.3288 0.6885 0.071 Uiso 1 1 calc R . .
C54 C -0.1457(14) 1.0579(19) 0.5589(10) 0.096(7) Uiso 1 1 d . . .
H54 H -0.0969 1.1065 0.5768 0.115 Uiso 1 1 calc R . .
C56 C -0.106(2) 0.943(2) 0.5701(13) 0.181(12) Uiso 1 1 d . . .
H56A H -0.0885 0.9279 0.6104 0.271 Uiso 1 1 calc R . .
H56B H -0.0560 0.9387 0.5570 0.271 Uiso 1 1 calc R . .
H56C H -0.1492 0.8918 0.5498 0.271 Uiso 1 1 calc R . .
C59 C -0.2342(12) 1.2455(16) 0.7532(8) 0.084(7) Uiso 1 1 d . . .
H59A H -0.2259 1.3055 0.7788 0.126 Uiso 1 1 calc R . .
H59B H -0.1801 1.2069 0.7609 0.126 Uiso 1 1 calc R . .
H59C H -0.2781 1.1989 0.7589 0.126 Uiso 1 1 calc R . .
C52 C -0.3029(12) 1.0340(16) 0.5713(8) 0.073(6) Uiso 1 1 d . . .
H52 H -0.3141 0.9794 0.5443 0.088 Uiso 1 1 calc R . .
C29 C -0.0991(13) 1.5444(18) 0.7514(9) 0.093(7) Uiso 1 1 d . . .
H29A H -0.1208 1.4722 0.7456 0.140 Uiso 1 1 calc R . .
H29B H -0.1318 1.5846 0.7709 0.140 Uiso 1 1 calc R . .
H29C H -0.0384 1.5437 0.7741 0.140 Uiso 1 1 calc R . .
Zn1 Zn -0.08632(11) 1.35721(14) 0.61129(10) 0.0468(6) Uani 1 1 d . . .
N1 N -0.0493(8) 1.3733(10) 0.5400(6) 0.039(4) Uani 1 1 d . . .
C4 C 0.0149(11) 1.4063(12) 0.4739(7) 0.038(4) Uiso 1 1 d . . .
C49 C -0.2785(11) 1.1950(13) 0.6500(7) 0.045(5) Uiso 1 1 d . . .
C3 C -0.0369(10) 1.4940(12) 0.4735(6) 0.034(4) Uiso 1 1 d . . .
C11 C -0.0274(14) 1.7662(17) 0.3699(9) 0.070(7) Uiso 1 1 d . . .
H11 H -0.0225 1.8253 0.3480 0.084 Uiso 1 1 calc R . .
N2 N -0.1599(8) 1.4925(10) 0.5818(5) 0.040(4) Uani 1 1 d . . .
C20 C -0.3146(9) 1.5300(12) 0.5624(6) 0.030(4) Uiso 1 1 d . . .
C8 C -0.0331(11) 1.5848(14) 0.4385(7) 0.041(4) Uiso 1 1 d . . .
C33 C 0.1324(9) 1.1489(13) 0.7899(6) 0.026(3) Uiso 1 1 d . . .
C7 C -0.2289(10) 1.5396(12) 0.5966(7) 0.038(4) Uiso 1 1 d . . .
C15 C 0.1275(11) 1.4823(13) 0.3675(7) 0.037(5) Uiso 1 1 d . . .
H15 H 0.1290 1.5391 0.3434 0.044 Uiso 1 1 calc R . .
C9 C -0.0803(10) 1.6813(13) 0.4404(7) 0.048(5) Uiso 1 1 d . . .
H9 H -0.1129 1.6841 0.4656 0.058 Uiso 1 1 calc R . .
C25 C -0.3394(11) 1.4648(13) 0.5075(7) 0.048(5) Uiso 1 1 d . . .
H25 H -0.2915 1.4723 0.4912 0.058 Uiso 1 1 calc R . .
C45 C 0.1450(9) 1.3257(12) 0.7500(6) 0.031(4) Uiso 1 1 d . . .
C14 C 0.0691(12) 1.4912(13) 0.4001(7) 0.054(5) Uiso 1 1 d . . .
C18 C 0.1276(10) 1.3156(13) 0.4382(7) 0.044(5) Uiso 1 1 d . . .
H18 H 0.1269 1.2562 0.4608 0.053 Uiso 1 1 calc R . .
C39 C 0.2707(12) 1.2562(12) 0.8227(7) 0.047(4) Uiso 1 1 d . . .
C50 C -0.3523(10) 1.1418(16) 0.6341(7) 0.054(5) Uiso 1 1 d . . .
H50 H -0.3964 1.1590 0.6494 0.064 Uiso 1 1 calc R . .
C5 C 0.0062(10) 1.3374(14) 0.5154(7) 0.039(4) Uiso 1 1 d . . .
H5 H 0.0364 1.2730 0.5249 0.047 Uiso 1 1 calc R . .
C19 C 0.0726(12) 1.4030(12) 0.4382(7) 0.044(5) Uiso 1 1 d . . .
C53 C -0.2187(13) 1.0871(14) 0.5866(8) 0.063(6) Uiso 1 1 d . . .
C2 C -0.0767(10) 1.4729(13) 0.5169(7) 0.037(4) Uiso 1 1 d . . .
C30 C -0.0787(15) 1.7080(19) 0.7009(10) 0.118(9) Uiso 1 1 d . . .
H30A H -0.0858 1.7402 0.6643 0.177 Uiso 1 1 calc R . .
H30B H -0.0180 1.7094 0.7237 0.177 Uiso 1 1 calc R . .
H30C H -0.1124 1.7471 0.7202 0.177 Uiso 1 1 calc R . .
C27 C -0.4238(12) 1.5024(14) 0.4613(7) 0.068(5) Uiso 1 1 d . . .
H27A H -0.4351 1.4575 0.4281 0.102 Uiso 1 1 calc R . .
H27B H -0.4168 1.5752 0.4510 0.102 Uiso 1 1 calc R . .
H27C H -0.4721 1.4981 0.4762 0.102 Uiso 1 1 calc R . .
C16 C 0.1779(14) 1.4031(14) 0.3684(9) 0.066(6) Uiso 1 1 d . . .
H16 H 0.2123 1.4021 0.3444 0.079 Uiso 1 1 calc R . .
C26 C -0.3508(13) 1.3419(17) 0.5164(9) 0.103(7) Uiso 1 1 d . . .
H26A H -0.3662 1.3060 0.4800 0.154 Uiso 1 1 calc R . .
H26B H -0.3964 1.3314 0.5332 0.154 Uiso 1 1 calc R . .
H26C H -0.2969 1.3130 0.5414 0.154 Uiso 1 1 calc R . .
C44 C 0.2314(10) 1.3375(13) 0.7846(6) 0.042(4) Uiso 1 1 d . . .
N3 N 0.0148(8) 1.3499(10) 0.6807(5) 0.036(3) Uani 1 1 d . . .
C40 C 0.3578(14) 1.2647(17) 0.8604(8) 0.070(7) Uiso 1 1 d . . .
H40 H 0.3821 1.2122 0.8876 0.084 Uiso 1 1 calc R . .
C47 C -0.0659(10) 1.1938(12) 0.6898(7) 0.034(4) Uiso 1 1 d . . .
H47 H -0.0744 1.1349 0.7106 0.040 Uiso 1 1 calc R . .
C51 C -0.3649(14) 1.0592(16) 0.5939(8) 0.075(6) Uiso 1 1 d . . .
H51 H -0.4174 1.0215 0.5829 0.091 Uiso 1 1 calc R . .
C12 C 0.0172(11) 1.6718(14) 0.3669(8) 0.060(5) Uiso 1 1 d . . .
H12 H 0.0470 1.6673 0.3402 0.072 Uiso 1 1 calc R . .
C41 C 0.4061(12) 1.3558(17) 0.8550(8) 0.066(5) Uiso 1 1 d . . .
H41 H 0.4637 1.3621 0.8788 0.079 Uiso 1 1 calc R . .
N4 N -0.1264(9) 1.2225(10) 0.6449(6) 0.047(4) Uani 1 1 d . . .
C28 C -0.1093(11) 1.5969(14) 0.6928(7) 0.056(5) Uiso 1 1 d . . .
H28 H -0.0717 1.5577 0.6751 0.067 Uiso 1 1 calc R . .
C13 C 0.0191(10) 1.5842(13) 0.4020(7) 0.036(4) Uiso 1 1 d . . .
C32 C 0.0972(10) 1.2352(12) 0.7521(7) 0.035(4) Uiso 1 1 d . . .
C24 C -0.2088(12) 1.5900(13) 0.6497(8) 0.055(5) Uiso 1 1 d . . .
C46 C 0.0962(13) 1.3886(14) 0.7060(8) 0.053(6) Uiso 1 1 d . . .
H46 H 0.1169 1.4515 0.6946 0.063 Uiso 1 1 calc R . .
C6 C -0.1387(11) 1.5243(13) 0.5350(7) 0.045(4) Uiso 1 1 d . . .
H6 H -0.1674 1.5833 0.5143 0.054 Uiso 1 1 calc R . .
C58 C -0.3430(12) 1.3564(19) 0.6855(8) 0.094(6) Uiso 1 1 d . . .
H58A H -0.3292 1.4103 0.7148 0.140 Uiso 1 1 calc R . .
H58B H -0.3911 1.3139 0.6883 0.140 Uiso 1 1 calc R . .
H58C H -0.3587 1.3900 0.6485 0.140 Uiso 1 1 calc R . .

loop_
_atom_site_aniso_label
_atom_site_aniso_U_11
_atom_site_aniso_U_22
_atom_site_aniso_U_33
_atom_site_aniso_U_23
_atom_site_aniso_U_13
_atom_site_aniso_U_12
Zn1 0.0517(10) 0.0355(9) 0.0541(10) 0.0045(14) 0.0180(10) 0.0031(17)
N1 0.025(8) 0.048(10) 0.040(9) 0.007(7) 0.007(7) -0.016(7)
N2 0.034(8) 0.038(9) 0.049(10) 0.008(7) 0.016(7) 0.025(7)
N3 0.048(9) 0.025(7) 0.031(8) -0.001(7) 0.009(7) 0.003(8)
N4 0.037(9) 0.028(8) 0.069(11) 0.014(7) 0.005(8) -0.021(7)

loop_
_atom_type_symbol
_atom_type_description
_atom_type_scat_dispersion_real
_atom_type_scat_dispersion_imag
_atom_type_scat_source
C C 0.0033 0.0016 'International Tables Vol C Tables 4.2.6.8 and 6.1.1.4'
H H 0.0000 0.0000 'International Tables Vol C Tables 4.2.6.8 and 6.1.1.4'
N N 0.0061 0.0033 'International Tables Vol C Tables 4.2.6.8 and 6.1.1.4'
Zn Zn 0.2839 1.4301 'International Tables Vol C Tables 4.2.6.8 and 6.1.1.4'

loop_
_geom_angle_atom_site_label_1
_geom_angle_atom_site_label_2
_geom_angle_atom_site_label_3
_geom_angle
_geom_angle_site_symmetry_1
_geom_angle_site_symmetry_3
_geom_angle_publ_flag
C36 C35 C34 118(2) . . ?
C36 C35 H35 121.2 . . ?
C34 C35 H35 121.2 . . ?
C41 C42 C43 121(2) . . ?
C41 C42 H42 119.7 . . ?
C43 C42 H42 119.7 . . ?
C18 C17 C16 120(2) . . ?
C18 C17 H17 120.0 . . ?
C16 C17 H17 120.0 . . ?
C44 C43 C42 118.4(18) . . ?
C44 C43 H43 120.8 . . ?
C42 C43 H43 120.8 . . ?
C33 C38 C37 124.0(18) . . ?
C33 C38 C39 119.0(16) . . ?
C37 C38 C39 116.8(16) . . ?
C38 C37 C36 116(2) . . ?
C38 C37 H37 121.8 . . ?
C36 C37 H37 121.8 . . ?
C35 C34 C33 121.4(16) . . ?
C35 C34 H34 119.3 . . ?
C33 C34 H34 119.3 . . ?
C35 C36 C37 124(2) . . ?
C35 C36 H36 117.9 . . ?
C37 C36 H36 117.9 . . ?
C11 C10 C9 116.4(18) . . ?
C11 C10 H10 121.8 . . ?
C9 C10 H10 121.8 . . ?
N4 C48 C53 117.6(15) . . ?
N4 C48 C49 123.0(16) . . ?
C53 C48 C49 119.4(16) . . ?
N3 C31 C32 112.8(14) . . ?
N3 C31 C47 113.3(14) . . ?
C32 C31 C47 133.7(16) . . ?
C22 C21 C20 114.2(15) . . ?
C22 C21 H21 122.9 . . ?
C20 C21 H21 122.9 . . ?
C23 C22 C21 130.3(17) . . ?
C23 C22 H22 114.8 . . ?
C21 C22 H22 114.8 . . ?
C22 C23 C24 113.9(16) . . ?
C22 C23 H23 123.0 . . ?
C24 C23 H23 123.0 . . ?
C54 C55 H55A 109.5 . . ?
C54 C55 H55B 109.5 . . ?
H55A C55 H55B 109.5 . . ?
C54 C55 H55C 109.5 . . ?
H55A C55 H55C 109.5 . . ?
H55B C55 H55C 109.5 . . ?
C59 C57 C49 113.3(16) . . ?
C59 C57 C58 107.3(15) . . ?
C49 C57 C58 113.4(15) . . ?
C59 C57 H57 107.5 . . ?
C49 C57 H57 107.5 . . ?
C58 C57 H57 107.5 . . ?
C55 C54 C56 111(2) . . ?
C55 C54 C53 111.7(18) . . ?
C56 C54 C53 117(2) . . ?
C55 C54 H54 105.4 . . ?
C56 C54 H54 105.4 . . ?
C53 C54 H54 105.4 . . ?
C54 C56 H56A 109.5 . . ?
C54 C56 H56B 109.5 . . ?
H56A C56 H56B 109.5 . . ?
C54 C56 H56C 109.4 . . ?
H56A C56 H56C 109.5 . . ?
H56B C56 H56C 109.5 . . ?
C57 C59 H59A 109.5 . . ?
C57 C59 H59B 109.5 . . ?
H59A C59 H59B 109.5 . . ?
C57 C59 H59C 109.5 . . ?
H59A C59 H59C 109.5 . . ?
H59B C59 H59C 109.5 . . ?
C51 C52 C53 123.5(18) . . ?
C51 C52 H52 118.3 . . ?
C53 C52 H52 118.3 . . ?
C28 C29 H29A 109.5 . . ?
C28 C29 H29B 109.5 . . ?
H29A C29 H29B 109.5 . . ?
C28 C29 H29C 109.5 . . ?
H29A C29 H29C 109.5 . . ?
H29B C29 H29C 109.5 . . ?
N3 Zn1 N1 111.6(4) . . ?
N3 Zn1 N2 125.0(5) . . ?
N1 Zn1 N2 84.7(5) . . ?
N3 Zn1 N4 83.8(5) . . ?
N1 Zn1 N4 129.8(5) . . ?
N2 Zn1 N4 126.2(5) . . ?
C5 N1 C2 107.2(14) . . ?
C5 N1 Zn1 142.7(12) . . ?
C2 N1 Zn1 107.5(10) . . ?
C5 C4 C3 107.5(15) . . ?
C5 C4 C19 131.2(15) . . ?
C3 C4 C19 121.0(15) . . ?
C50 C49 C48 121.5(16) . . ?
C50 C49 C57 121.5(16) . . ?
C48 C49 C57 117.0(15) . . ?
C4 C3 C2 105.2(14) . . ?
C4 C3 C8 119.5(15) . . ?
C2 C3 C8 134.8(16) . . ?
C12 C11 C10 120(2) . . ?
C12 C11 H11 120.0 . . ?
C10 C11 H11 120.0 . . ?
C6 N2 C7 122.0(13) . . ?
C6 N2 Zn1 105.5(10) . . ?
C7 N2 Zn1 131.8(11) . . ?
C7 C20 C21 120.8(14) . . ?
C7 C20 C25 121.3(14) . . ?
C21 C20 C25 117.9(14) . . ?
C13 C8 C9 117.0(16) . . ?
C13 C8 C3 121.6(16) . . ?
C9 C8 C3 121.3(15) . . ?
C38 C33 C34 116.3(16) . . ?
C38 C33 C32 119.1(16) . . ?
C34 C33 C32 124.4(14) . . ?
C20 C7 C24 120.1(15) . . ?
C20 C7 N2 121.9(14) . . ?
C24 C7 N2 117.8(14) . . ?
C16 C15 C14 125.6(19) . . ?
C16 C15 H15 117.2 . . ?
C14 C15 H15 117.2 . . ?
C10 C9 C8 123.8(17) . . ?
C10 C9 H9 118.1 . . ?
C8 C9 H9 118.1 . . ?
C20 C25 C27 114.4(14) . . ?
C20 C25 C26 114.3(14) . . ?
C27 C25 C26 106.6(13) . . ?
C20 C25 H25 107.1 . . ?
C27 C25 H25 107.1 . . ?
C26 C25 H25 107.0 . . ?
C46 C45 C32 108.3(15) . . ?
C46 C45 C44 129.6(16) . . ?
C32 C45 C44 121.7(15) . . ?
C13 C14 C15 124.4(16) . . ?
C13 C14 C19 120.8(16) . . ?
C15 C14 C19 114.3(16) . . ?
C17 C18 C19 121.0(17) . . ?
C17 C18 H18 119.5 . . ?
C19 C18 H18 119.5 . . ?
C44 C39 C40 122.0(16) . . ?
C44 C39 C38 118.4(16) . . ?
C40 C39 C38 119.5(15) . . ?
C49 C50 C51 120.1(17) . . ?
C49 C50 H50 120.0 . . ?
C51 C50 H50 120.0 . . ?
N1 C5 C4 111.9(15) . . ?
N1 C5 H5 124.0 . . ?
C4 C5 H5 124.0 . . ?
C18 C19 C14 119.4(16) . . ?
C18 C19 C4 122.7(14) . . ?
C14 C19 C4 117.9(15) . . ?
C48 C53 C52 114.7(16) . . ?
C48 C53 C54 122.0(17) . . ?
C52 C53 C54 123.2(17) . . ?
C6 C2 N1 117.3(15) . . ?
C6 C2 C3 134.3(16) . . ?
N1 C2 C3 108.1(14) . . ?
C28 C30 H30A 109.5 . . ?
C28 C30 H30B 109.5 . . ?
H30A C30 H30B 109.5 . . ?
C28 C30 H30C 109.5 . . ?
H30A C30 H30C 109.5 . . ?
H30B C30 H30C 109.5 . . ?
C25 C27 H27A 109.5 . . ?
C25 C27 H27B 109.5 . . ?
H27A C27 H27B 109.5 . . ?
C25 C27 H27C 109.5 . . ?
H27A C27 H27C 109.5 . . ?
H27B C27 H27C 109.5 . . ?
C15 C16 C17 120(2) . . ?
C15 C16 H16 120.2 . . ?
C17 C16 H16 120.2 . . ?
C25 C26 H26A 109.5 . . ?
C25 C26 H26B 109.5 . . ?
H26A C26 H26B 109.5 . . ?
C25 C26 H26C 109.5 . . ?
H26A C26 H26C 109.5 . . ?
H26B C26 H26C 109.5 . . ?
C39 C44 C45 119.3(15) . . ?
C39 C44 C43 118.7(16) . . ?
C45 C44 C43 121.9(15) . . ?
C46 N3 C31 102.2(13) . . ?
C46 N3 Zn1 143.6(12) . . ?
C31 N3 Zn1 111.2(10) . . ?
C41 C40 C39 117.4(18) . . ?
C41 C40 H40 121.3 . . ?
C39 C40 H40 121.3 . . ?
N4 C47 C31 120.5(14) . . ?
N4 C47 H47 119.8 . . ?
C31 C47 H47 119.7 . . ?
C52 C51 C50 120.8(19) . . ?
C52 C51 H51 119.6 . . ?
C50 C51 H51 119.6 . . ?
C13 C12 C11 122.8(19) . . ?
C13 C12 H12 118.6 . . ?
C11 C12 H12 118.6 . . ?
C42 C41 C40 123(2) . . ?
C42 C41 H41 118.7 . . ?
C40 C41 H41 118.7 . . ?
C47 N4 C48 121.1(13) . . ?
C47 N4 Zn1 109.1(10) . . ?
C48 N4 Zn1 129.6(11) . . ?
C30 C28 C29 110.0(18) . . ?
C30 C28 C24 111.1(15) . . ?
C29 C28 C24 112.2(15) . . ?
C30 C28 H28 107.8 . . ?
C29 C28 H28 107.8 . . ?
C24 C28 H28 107.8 . . ?
C12 C13 C8 119.5(16) . . ?
C12 C13 C14 121.6(16) . . ?
C8 C13 C14 118.8(15) . . ?
C45 C32 C31 103.5(14) . . ?
C45 C32 C33 122.4(14) . . ?
C31 C32 C33 134.0(15) . . ?
C7 C24 C23 120.3(16) . . ?
C7 C24 C28 121.6(16) . . ?
C23 C24 C28 118.0(15) . . ?
N3 C46 C45 113.0(16) . . ?
N3 C46 H46 123.5 . . ?
C45 C46 H46 123.5 . . ?
N2 C6 C2 122.8(15) . . ?
N2 C6 H6 118.6 . . ?
C2 C6 H6 118.6 . . ?
C57 C58 H58A 109.5 . . ?
C57 C58 H58B 109.5 . . ?
H58A C58 H58B 109.5 . . ?
C57 C58 H58C 109.5 . . ?
H58A C58 H58C 109.5 . . ?
H58B C58 H58C 109.5 . . ?

loop_
_geom_bond_atom_site_label_1
_geom_bond_atom_site_label_2
_geom_bond_distance
_geom_bond_site_symmetry_2
_geom_bond_publ_flag
C35 C36 1.33(3) . ?
C35 C34 1.37(2) . ?
C35 H35 0.9300 . ?
C42 C41 1.32(3) . ?
C42 C43 1.46(2) . ?
C42 H42 0.9300 . ?
C17 C18 1.34(2) . ?
C17 C16 1.41(2) . ?
C17 H17 0.9300 . ?
C43 C44 1.41(2) . ?
C43 H43 0.9300 . ?
C38 C33 1.349(19) . ?
C38 C37 1.35(2) . ?
C38 C39 1.55(2) . ?
C37 C36 1.36(3) . ?
C37 H37 0.9300 . ?
C34 C33 1.40(2) . ?
C34 H34 0.9300 . ?
C36 H36 0.9300 . ?
C10 C11 1.42(3) . ?
C10 C9 1.41(2) . ?
C10 H10 0.9300 . ?
C48 N4 1.403(19) . ?
C48 C53 1.41(2) . ?
C48 C49 1.46(2) . ?
C31 N3 1.39(2) . ?
C31 C32 1.40(2) . ?
C31 C47 1.47(2) . ?
C21 C22 1.37(2) . ?
C21 C20 1.42(2) . ?
C21 H21 0.9300 . ?
C22 C23 1.319(18) . ?
C22 H22 0.9300 . ?
C23 C24 1.44(2) . ?
C23 H23 0.9300 . ?
C55 C54 1.48(3) . ?
C55 H55A 0.9600 . ?
C55 H55B 0.9600 . ?
C55 H55C 0.9600 . ?
C57 C59 1.48(2) . ?
C57 C49 1.50(2) . ?
C57 C58 1.54(2) . ?
C57 H57 0.9800 . ?
C54 C56 1.56(3) . ?
C54 C53 1.58(3) . ?
C54 H54 0.9800 . ?
C56 H56A 0.9600 . ?
C56 H56B 0.9600 . ?
C56 H56C 0.9600 . ?
C59 H59A 0.9600 . ?
C59 H59B 0.9600 . ?
C59 H59C 0.9600 . ?
C52 C51 1.32(2) . ?
C52 C53 1.45(2) . ?
C52 H52 0.9300 . ?
C29 C28 1.55(2) . ?
C29 H29A 0.9600 . ?
C29 H29B 0.9600 . ?
C29 H29C 0.9600 . ?
Zn1 N3 1.952(13) . ?
Zn1 N1 2.034(14) . ?
Zn1 N2 2.059(12) . ?
Zn1 N4 2.065(12) . ?
N1 C5 1.307(19) . ?
N1 C2 1.380(19) . ?
C4 C5 1.38(2) . ?
C4 C3 1.37(2) . ?
C4 C19 1.47(2) . ?
C49 C50 1.31(2) . ?
C3 C2 1.43(2) . ?
C3 C8 1.44(2) . ?
C11 C12 1.39(2) . ?
C11 H11 0.9300 . ?
N2 C6 1.359(19) . ?
N2 C7 1.403(18) . ?
C20 C7 1.374(19) . ?
C20 C25 1.52(2) . ?
C8 C13 1.41(2) . ?
C8 C9 1.43(2) . ?
C33 C32 1.42(2) . ?
C7 C24 1.39(2) . ?
C15 C16 1.28(2) . ?
C15 C14 1.42(2) . ?
C15 H15 0.9300 . ?
C9 H9 0.9300 . ?
C25 C27 1.54(2) . ?
C25 C26 1.57(2) . ?
C25 H25 0.9800 . ?
C45 C46 1.37(2) . ?
C45 C32 1.377(19) . ?
C45 C44 1.39(2) . ?
C14 C13 1.42(2) . ?
C14 C19 1.44(2) . ?
C18 C19 1.40(2) . ?
C18 H18 0.9300 . ?
C39 C44 1.39(2) . ?
C39 C40 1.42(2) . ?
C50 C51 1.40(2) . ?
C50 H50 0.9300 . ?
C5 H5 0.9300 . ?
C2 C6 1.37(2) . ?
C30 C28 1.46(2) . ?
C30 H30A 0.9600 . ?
C30 H30B 0.9600 . ?
C30 H30C 0.9600 . ?
C27 H27A 0.9600 . ?
C27 H27B 0.9600 . ?
C27 H27C 0.9600 . ?
C16 H16 0.9300 . ?
C26 H26A 0.9600 . ?
C26 H26B 0.9600 . ?
C26 H26C 0.9600 . ?
N3 C46 1.35(2) . ?
C40 C41 1.41(3) . ?
C40 H40 0.9300 . ?
C47 N4 1.270(17) . ?
C47 H47 0.9300 . ?
C51 H51 0.9300 . ?
C12 C13 1.39(2) . ?
C12 H12 0.9300 . ?
C41 H41 0.9300 . ?
C28 C24 1.62(2) . ?
C28 H28 0.9800 . ?
C46 H46 0.9300 . ?
C6 H6 0.9300 . ?
C58 H58A 0.9600 . ?
C58 H58B 0.9600 . ?
C58 H58C 0.9600 . ?

loop_
_geom_torsion_atom_site_label_1
_geom_torsion_atom_site_label_2
_geom_torsion_atom_site_label_3
_geom_torsion_atom_site_label_4
_geom_torsion
_geom_torsion_site_symmetry_1
_geom_torsion_site_symmetry_2
_geom_torsion_site_symmetry_3
_geom_torsion_site_symmetry_4
_geom_torsion_publ_flag
C41 C42 C43 C44 -1(3) . . . . ?
C33 C38 C37 C36 -1(3) . . . . ?
C39 C38 C37 C36 -176.5(16) . . . . ?
C36 C35 C34 C33 2(3) . . . . ?
C34 C35 C36 C37 -4(3) . . . . ?
C38 C37 C36 C35 3(3) . . . . ?
C20 C21 C22 C23 -1(3) . . . . ?
C21 C22 C23 C24 -1(3) . . . . ?
N3 Zn1 N1 C5 43.7(19) . . . . ?
N2 Zn1 N1 C5 169.3(18) . . . . ?
N4 Zn1 N1 C5 -56.6(19) . . . . ?
N3 Zn1 N1 C2 -113.9(10) . . . . ?
N2 Zn1 N1 C2 11.7(10) . . . . ?
N4 Zn1 N1 C2 145.8(10) . . . . ?
N4 C48 C49 C50 -177.7(17) . . . . ?
C53 C48 C49 C50 1(3) . . . . ?
N4 C48 C49 C57 1(2) . . . . ?
C53 C48 C49 C57 -180.0(16) . . . . ?
C59 C57 C49 C50 82(2) . . . . ?
C58 C57 C49 C50 -41(2) . . . . ?
C59 C57 C49 C48 -97.1(19) . . . . ?
C58 C57 C49 C48 140.3(16) . . . . ?
C5 C4 C3 C2 -0.1(18) . . . . ?
C19 C4 C3 C2 -174.6(14) . . . . ?
C5 C4 C3 C8 173.0(14) . . . . ?
C19 C4 C3 C8 -1(2) . . . . ?
C9 C10 C11 C12 3(3) . . . . ?
N3 Zn1 N2 C6 107.5(10) . . . . ?
N1 Zn1 N2 C6 -5.3(10) . . . . ?
N4 Zn1 N2 C6 -142.1(9) . . . . ?
N3 Zn1 N2 C7 -82.4(15) . . . . ?
N1 Zn1 N2 C7 164.9(14) . . . . ?
N4 Zn1 N2 C7 28.1(17) . . . . ?
C22 C21 C20 C7 -2(2) . . . . ?
C22 C21 C20 C25 177.1(14) . . . . ?
C4 C3 C8 C13 4(2) . . . . ?
C2 C3 C8 C13 174.3(17) . . . . ?
C4 C3 C8 C9 -174.7(15) . . . . ?
C2 C3 C8 C9 -4(3) . . . . ?
C37 C38 C33 C34 -1(2) . . . . ?
C39 C38 C33 C34 175.1(13) . . . . ?
C37 C38 C33 C32 -176.4(15) . . . . ?
C39 C38 C33 C32 -1(2) . . . . ?
C35 C34 C33 C38 0(2) . . . . ?
C35 C34 C33 C32 175.4(15) . . . . ?
C21 C20 C7 C24 6(2) . . . . ?
C25 C20 C7 C24 -173.0(15) . . . . ?
C21 C20 C7 N2 -178.8(14) . . . . ?
C25 C20 C7 N2 2(2) . . . . ?
C6 N2 C7 C20 65(2) . . . . ?
Zn1 N2 C7 C20 -103.3(17) . . . . ?
C6 N2 C7 C24 -119.5(17) . . . . ?
Zn1 N2 C7 C24 71.7(19) . . . . ?
C11 C10 C9 C8 -2(3) . . . . ?
C13 C8 C9 C10 3(3) . . . . ?
C3 C8 C9 C10 -178.8(16) . . . . ?
C7 C20 C25 C27 -152.2(15) . . . . ?
C21 C20 C25 C27 29(2) . . . . ?
C7 C20 C25 C26 84.5(19) . . . . ?
C21 C20 C25 C26 -94.7(17) . . . . ?
C16 C15 C14 C13 174.4(18) . . . . ?
C16 C15 C14 C19 2(3) . . . . ?
C16 C17 C18 C19 -5(3) . . . . ?
C33 C38 C39 C44 1(2) . . . . ?
C37 C38 C39 C44 176.9(16) . . . . ?
C33 C38 C39 C40 178.6(16) . . . . ?
C37 C38 C39 C40 -5(2) . . . . ?
C48 C49 C50 C51 -1(3) . . . . ?
C57 C49 C50 C51 -179.7(17) . . . . ?
C2 N1 C5 C4 -3.2(18) . . . . ?
Zn1 N1 C5 C4 -160.9(13) . . . . ?
C3 C4 C5 N1 2.1(19) . . . . ?
C19 C4 C5 N1 175.9(16) . . . . ?
C17 C18 C19 C14 4(2) . . . . ?
C17 C18 C19 C4 -178.2(18) . . . . ?
C13 C14 C19 C18 -175.4(14) . . . . ?
C15 C14 C19 C18 -3(2) . . . . ?
C13 C14 C19 C4 7(2) . . . . ?
C15 C14 C19 C4 179.4(14) . . . . ?
C5 C4 C19 C18 6(3) . . . . ?
C3 C4 C19 C18 178.9(15) . . . . ?
C5 C4 C19 C14 -176.8(17) . . . . ?
C3 C4 C19 C14 -4(2) . . . . ?
N4 C48 C53 C52 178.5(15) . . . . ?
C49 C48 C53 C52 0(2) . . . . ?
N4 C48 C53 C54 -3(3) . . . . ?
C49 C48 C53 C54 178.2(17) . . . . ?
C51 C52 C53 C48 -1(3) . . . . ?
C51 C52 C53 C54 -179(2) . . . . ?
C55 C54 C53 C48 -113(2) . . . . ?
C56 C54 C53 C48 118(2) . . . . ?
C55 C54 C53 C52 65(3) . . . . ?
C56 C54 C53 C52 -64(3) . . . . ?
C5 N1 C2 C6 177.4(14) . . . . ?
Zn1 N1 C2 C6 -16.6(17) . . . . ?
C5 N1 C2 C3 3.1(17) . . . . ?
Zn1 N1 C2 C3 169.0(10) . . . . ?
C4 C3 C2 C6 -174.7(18) . . . . ?
C8 C3 C2 C6 14(3) . . . . ?
C4 C3 C2 N1 -1.8(18) . . . . ?
C8 C3 C2 N1 -173.3(17) . . . . ?
C14 C15 C16 C17 -3(3) . . . . ?
C18 C17 C16 C15 4(3) . . . . ?
C40 C39 C44 C45 -178.0(15) . . . . ?
C38 C39 C44 C45 0(2) . . . . ?
C40 C39 C44 C43 5(3) . . . . ?
C38 C39 C44 C43 -177.1(14) . . . . ?
C46 C45 C44 C39 -172.6(16) . . . . ?
C32 C45 C44 C39 0(2) . . . . ?
C46 C45 C44 C43 4(3) . . . . ?
C32 C45 C44 C43 176.3(15) . . . . ?
C42 C43 C44 C39 -3(2) . . . . ?
C42 C43 C44 C45 -179.2(16) . . . . ?
C32 C31 N3 C46 2.4(18) . . . . ?
C47 C31 N3 C46 179.1(13) . . . . ?
C32 C31 N3 Zn1 167.7(11) . . . . ?
C47 C31 N3 Zn1 -15.6(16) . . . . ?
N1 Zn1 N3 C46 37(2) . . . . ?
N2 Zn1 N3 C46 -62(2) . . . . ?
N4 Zn1 N3 C46 167(2) . . . . ?
N1 Zn1 N3 C31 -118.6(10) . . . . ?
N2 Zn1 N3 C31 142.4(10) . . . . ?
N4 Zn1 N3 C31 11.9(10) . . . . ?
C44 C39 C40 C41 -5(3) . . . . ?
C38 C39 C40 C41 177.6(16) . . . . ?
N3 C31 C47 N4 12(2) . . . . ?
C32 C31 C47 N4 -172.6(18) . . . . ?
C53 C52 C51 C50 1(3) . . . . ?
C49 C50 C51 C52 0(3) . . . . ?
C10 C11 C12 C13 -6(3) . . . . ?
C43 C42 C41 C40 1(3) . . . . ?
C39 C40 C41 C42 1(3) . . . . ?
C31 C47 N4 C48 -177.5(14) . . . . ?
C31 C47 N4 Zn1 -1.4(18) . . . . ?
C53 C48 N4 C47 -95(2) . . . . ?
C49 C48 N4 C47 84(2) . . . . ?
C53 C48 N4 Zn1 90.2(18) . . . . ?
C49 C48 N4 Zn1 -91.2(19) . . . . ?
N3 Zn1 N4 C47 -5.8(11) . . . . ?
N1 Zn1 N4 C47 107.2(11) . . . . ?
N2 Zn1 N4 C47 -135.3(10) . . . . ?
N3 Zn1 N4 C48 169.7(15) . . . . ?
N1 Zn1 N4 C48 -77.2(16) . . . . ?
N2 Zn1 N4 C48 40.3(18) . . . . ?
C11 C12 C13 C8 7(3) . . . . ?
C11 C12 C13 C14 -176.5(17) . . . . ?
C9 C8 C13 C12 -5(2) . . . . ?
C3 C8 C13 C12 176.7(15) . . . . ?
C9 C8 C13 C14 178.2(15) . . . . ?
C3 C8 C13 C14 0(2) . . . . ?
C15 C14 C13 C12 6(3) . . . . ?
C19 C14 C13 C12 177.9(16) . . . . ?
C15 C14 C13 C8 -176.7(16) . . . . ?
C19 C14 C13 C8 -5(2) . . . . ?
C46 C45 C32 C31 -3.0(18) . . . . ?
C44 C45 C32 C31 -176.7(14) . . . . ?
C46 C45 C32 C33 174.3(14) . . . . ?
C44 C45 C32 C33 1(2) . . . . ?
N3 C31 C32 C45 0.3(19) . . . . ?
C47 C31 C32 C45 -175.5(16) . . . . ?
N3 C31 C32 C33 -176.4(16) . . . . ?
C47 C31 C32 C33 8(3) . . . . ?
C38 C33 C32 C45 0(2) . . . . ?
C34 C33 C32 C45 -175.5(14) . . . . ?
C38 C33 C32 C31 176.2(17) . . . . ?
C34 C33 C32 C31 1(3) . . . . ?
C20 C7 C24 C23 -8(2) . . . . ?
N2 C7 C24 C23 177.2(15) . . . . ?
C20 C7 C24 C28 176.4(14) . . . . ?
N2 C7 C24 C28 1(2) . . . . ?
C22 C23 C24 C7 5(2) . . . . ?
C22 C23 C24 C28 -179.1(16) . . . . ?
C30 C28 C24 C7 115(2) . . . . ?
C29 C28 C24 C7 -121.4(18) . . . . ?
C30 C28 C24 C23 -61(2) . . . . ?
C29 C28 C24 C23 63(2) . . . . ?
C31 N3 C46 C45 -4.4(18) . . . . ?
Zn1 N3 C46 C45 -160.9(14) . . . . ?
C32 C45 C46 N3 5(2) . . . . ?
C44 C45 C46 N3 177.9(15) . . . . ?
C7 N2 C6 C2 -174.0(15) . . . . ?
Zn1 N2 C6 C2 -2.7(18) . . . . ?
N1 C2 C6 N2 14(2) . . . . ?
C3 C2 C6 N2 -173.6(17) . . . . ?
